data_7108546
loop_
_publ_author_name
'Deepak B. Huple'
'Rai-Shung Liu'

_publ_section_title
;
 Gold-catalyzed diastereoselective [2+2+2]-cycloaddition of 1,7-enynes
 with carbonyl compounds
;
_journal_name_full Chem.Commun.
_journal_page_first 10975
_journal_paper_doi 10.1039/c2cc36219h
_journal_volume 48
_journal_year 2012
_chemical_formula_sum 'C20 H20 O2'
_chemical_formula_weight 292.36
_chemical_name_systematic
;
?
;
_space_group_IT_number 61
_symmetry_cell_setting orthorhombic
_symmetry_space_group_name_Hall '-P 2ac 2ab'
_symmetry_space_group_name_H-M 'P b c a'
_atom_sites_solution_hydrogens geom
_atom_sites_solution_primary direct
_atom_sites_solution_secondary difmap
_audit_creation_method SHELXL-97
_cell_angle_alpha 90.00
_cell_angle_beta 90.00
_cell_angle_gamma 90.00
_cell_formula_units_Z 8
_cell_length_a 8.9306(4)
_cell_length_b 17.9709(7)
_cell_length_c 19.8097(8)
_cell_measurement_reflns_used 1715
_cell_measurement_temperature 296(2)
_cell_measurement_theta_max 20.1366
_cell_measurement_theta_min 2.7465
_cell_volume 3179.3(2)
_computing_cell_refinement 'SAINT V7.68A (Bruker AXS, 2009)'
_computing_data_collection 'APEX2 (Bruker AXS, 2010)'
_computing_data_reduction 'SAINT V7.68A (Bruker AXS, 2009)'
_computing_molecular_graphics 'SHELXTL (Sheldrick, 2008)'
_computing_publication_material SHELXTL
_computing_structure_refinement 'SHELXL-97 (Sheldrick, 2008)'
_computing_structure_solution 'SHELXS-97 (Sheldrick, 2008)'
_diffrn_ambient_temperature 296(2)
_diffrn_detector_area_resol_mean 8.3333
_diffrn_measured_fraction_theta_full 1.000
_diffrn_measured_fraction_theta_max 1.000
_diffrn_measurement_device_type 'Bruker APEX-II CCD'
_diffrn_measurement_method '\f and \w scans'
_diffrn_radiation_monochromator graphite
_diffrn_radiation_source 'fine-focus sealed tube'
_diffrn_radiation_type MoK\a
_diffrn_radiation_wavelength 0.71073
_diffrn_reflns_av_R_equivalents 0.0874
_diffrn_reflns_av_sigmaI/netI 0.0786
_diffrn_reflns_limit_h_max 11
_diffrn_reflns_limit_h_min -11
_diffrn_reflns_limit_k_max 22
_diffrn_reflns_limit_k_min -22
_diffrn_reflns_limit_l_max 24
_diffrn_reflns_limit_l_min -20
_diffrn_reflns_number 24248
_diffrn_reflns_theta_full 26.40
_diffrn_reflns_theta_max 26.40
_diffrn_reflns_theta_min 2.06
_exptl_absorpt_coefficient_mu 0.077
_exptl_absorpt_correction_T_max 0.9486
_exptl_absorpt_correction_T_min 0.8565
_exptl_absorpt_correction_type multi-scan
_exptl_absorpt_process_details 'SADABS V2008/1 (Bruker AXS)'
_exptl_crystal_colour Colorless
_exptl_crystal_density_diffrn 1.222
_exptl_crystal_density_meas ?
_exptl_crystal_density_method 'not measured'
_exptl_crystal_description Tabullar
_exptl_crystal_F_000 1248
_exptl_crystal_size_max 0.10
_exptl_crystal_size_mid 0.07
_exptl_crystal_size_min 0.03
_refine_diff_density_max 0.744
_refine_diff_density_min -0.395
_refine_diff_density_rms 0.049
_refine_ls_extinction_coef 0.0053(17)
_refine_ls_extinction_expression Fc^*^=kFc[1+0.001xFc^2^\l^3^/sin(2\q)]^-1/4^
_refine_ls_extinction_method SHELXL
_refine_ls_goodness_of_fit_ref 1.018
_refine_ls_hydrogen_treatment constr
_refine_ls_matrix_type full
_refine_ls_number_parameters 202
_refine_ls_number_reflns 3258
_refine_ls_number_restraints 0
_refine_ls_restrained_S_all 1.018
_refine_ls_R_factor_all 0.1806
_refine_ls_R_factor_gt 0.0731
_refine_ls_shift/su_max 0.000
_refine_ls_shift/su_mean 0.000
_refine_ls_structure_factor_coef Fsqd
_refine_ls_weighting_details 'calc w=1/[\s^2^(Fo^2^)+(0.1253P)^2^+0.4659P] where P=(Fo^2^+2Fc^2^)/3'
_refine_ls_weighting_scheme calc
_refine_ls_wR_factor_gt 0.1961
_refine_ls_wR_factor_ref 0.2528
_reflns_number_gt 1389
_reflns_number_total 3258
_reflns_threshold_expression >2sigma(I)
_cod_data_source_file c2cc36219h.txt
_cod_data_source_block 120240
_cod_depositor_comments
;
The following automatic conversions were performed:

'_exptl_crystal_density_meas' value 'not measured' was changed to '?'
- the value is perceived as not measured.

Automatic conversion script
Id: cif_fix_values 3008 2015-01-20 13:52:24Z robertas 
;
_cod_database_code 7108546

loop_
_symmetry_equiv_pos_as_xyz
'x, y, z'
'x+1/2, -y+1/2, -z'
'-x, y+1/2, -z+1/2'
'-x+1/2, -y, z+1/2'
'-x, -y, -z'
'-x-1/2, y-1/2, z'
'x, -y-1/2, z-1/2'
'x-1/2, y, -z-1/2'

loop_
_atom_site_label
_atom_site_type_symbol
_atom_site_fract_x
_atom_site_fract_y
_atom_site_fract_z
_atom_site_U_iso_or_equiv
_atom_site_adp_type
_atom_site_occupancy
_atom_site_symmetry_multiplicity
_atom_site_calc_flag
_atom_site_refinement_flags
O1 O 0.0558(3) -0.02235(17) 0.06708(14) 0.0740(9) Uani 1 1 d .
O2 O 0.5281(3) 0.10277(17) 0.10519(16) 0.0811(10) Uani 1 1 d .
C1 C 0.0149(5) -0.1874(2) 0.1686(2) 0.0686(12) Uani 1 1 d .
H1 H -0.0517 -0.2269 0.1725 0.082 Uiso 1 1 calc R
C2 C -0.0105(5) -0.1328(2) 0.1224(2) 0.0662(12) Uani 1 1 d .
H2 H -0.0953 -0.1349 0.0952 0.079 Uiso 1 1 calc R
C3 C 0.0903(4) -0.0736(2) 0.11568(19) 0.0584(11) Uani 1 1 d .
C4 C 0.1334(6) 0.0455(3) 0.0716(3) 0.108(2) Uani 1 1 d .
H4A H 0.0884 0.0747 0.1075 0.130 Uiso 1 1 calc R
H4B H 0.1184 0.0726 0.0298 0.130 Uiso 1 1 calc R
C5 C 0.2925(4) 0.0409(2) 0.08423(19) 0.0534(10) Uani 1 1 d .
H5 H 0.3304 0.0134 0.0451 0.064 Uiso 1 1 calc R
C6 C 0.3842(5) 0.1083(3) 0.0848(2) 0.0788(14) Uani 1 1 d .
H6 H 0.3381 0.1381 0.1207 0.095 Uiso 1 1 calc R
C7 C 0.3746(4) 0.1589(2) 0.02470(18) 0.0534(10) Uani 1 1 d .
C8 C 0.4397(5) 0.1406(2) -0.0363(2) 0.0649(12) Uani 1 1 d .
H8 H 0.4907 0.0957 -0.0403 0.078 Uiso 1 1 calc R
C9 C 0.4313(5) 0.1867(3) -0.0910(2) 0.0741(13) Uani 1 1 d .
H9 H 0.4762 0.1732 -0.1315 0.089 Uiso 1 1 calc R
C10 C 0.3571(5) 0.2523(3) -0.0858(2) 0.0735(13) Uani 1 1 d .
H10 H 0.3525 0.2843 -0.1227 0.088 Uiso 1 1 calc R
C11 C 0.1397(5) -0.1840(2) 0.2099(2) 0.0663(12) Uani 1 1 d .
H11 H 0.1558 -0.2204 0.2425 0.080 Uiso 1 1 calc R
C12 C 0.2398(5) -0.1265(2) 0.20217(18) 0.0589(11) Uani 1 1 d .
H12 H 0.3239 -0.1250 0.2298 0.071 Uiso 1 1 calc R
C13 C 0.2201(4) -0.0705(2) 0.15476(17) 0.0487(9) Uani 1 1 d .
C14 C 0.5658(4) 0.0607(2) 0.16488(19) 0.0561(11) Uani 1 1 d .
C15 C 0.4523(4) 0.0011(2) 0.17820(18) 0.0517(10) Uani 1 1 d .
H15 H 0.4704 -0.0309 0.2142 0.062 Uiso 1 1 calc R
C16 C 0.3282(4) -0.00980(19) 0.14279(16) 0.0465(9) Uani 1 1 d .
C17 C 0.5783(6) 0.1130(3) 0.2245(2) 0.0817(14) Uani 1 1 d .
H17A H 0.6591 0.1473 0.2170 0.123 Uiso 1 1 calc R
H17B H 0.5975 0.0848 0.2648 0.123 Uiso 1 1 calc R
H17C H 0.4864 0.1401 0.2296 0.123 Uiso 1 1 calc R
C18 C 0.7174(4) 0.0268(3) 0.1492(2) 0.0774(14) Uani 1 1 d .
H18A H 0.7075 -0.0077 0.1125 0.116 Uiso 1 1 calc R
H18B H 0.7543 0.0012 0.1883 0.116 Uiso 1 1 calc R
H18C H 0.7862 0.0655 0.1367 0.116 Uiso 1 1 calc R
C19 C 0.2894(6) 0.2715(3) -0.0268(3) 0.0804(14) Uani 1 1 d .
H19 H 0.2374 0.3162 -0.0238 0.097 Uiso 1 1 calc R
C20 C 0.2974(5) 0.2255(3) 0.0280(2) 0.0708(13) Uani 1 1 d .
H20 H 0.2504 0.2392 0.0680 0.085 Uiso 1 1 calc R

loop_
_atom_site_aniso_label
_atom_site_aniso_U_11
_atom_site_aniso_U_22
_atom_site_aniso_U_33
_atom_site_aniso_U_23
_atom_site_aniso_U_13
_atom_site_aniso_U_12
O1 0.0657(19) 0.075(2) 0.0811(19) 0.0294(17) -0.0276(14) -0.0232(16)
O2 0.0528(18) 0.089(2) 0.102(2) 0.0504(18) -0.0299(15) -0.0186(15)
C1 0.069(3) 0.058(3) 0.079(3) 0.004(3) 0.013(2) -0.014(2)
C2 0.057(3) 0.067(3) 0.075(3) 0.002(2) -0.004(2) -0.013(2)
C3 0.057(3) 0.058(3) 0.060(2) 0.004(2) 0.0013(19) -0.004(2)
C4 0.093(4) 0.096(4) 0.135(4) 0.050(3) -0.056(4) -0.031(3)
C5 0.043(2) 0.053(2) 0.064(2) 0.0130(19) -0.0099(18) 0.0004(18)
C6 0.073(3) 0.084(3) 0.079(3) 0.035(2) -0.033(2) -0.025(3)
C7 0.053(2) 0.054(3) 0.053(2) 0.0107(19) -0.0110(19) -0.010(2)
C8 0.067(3) 0.057(3) 0.071(3) 0.003(2) -0.003(2) 0.014(2)
C9 0.072(3) 0.088(4) 0.061(3) 0.007(3) 0.003(2) 0.005(3)
C10 0.079(3) 0.071(3) 0.070(3) 0.027(2) -0.013(3) -0.001(3)
C11 0.073(3) 0.054(3) 0.072(3) 0.018(2) 0.012(2) 0.003(2)
C12 0.058(3) 0.058(3) 0.061(2) 0.008(2) 0.0005(19) 0.002(2)
C13 0.050(2) 0.048(2) 0.0486(19) 0.0020(18) 0.0025(18) 0.0025(18)
C14 0.053(2) 0.053(2) 0.062(2) 0.016(2) -0.0181(19) -0.0005(19)
C15 0.054(2) 0.049(2) 0.052(2) 0.0108(18) -0.0071(18) 0.0038(18)
C16 0.047(2) 0.044(2) 0.0485(19) 0.0071(17) -0.0007(17) 0.0053(17)
C17 0.090(3) 0.067(3) 0.088(3) -0.007(3) -0.020(3) -0.009(3)
C18 0.044(2) 0.091(4) 0.098(3) 0.017(3) -0.012(2) 0.005(2)
C19 0.089(3) 0.051(3) 0.101(4) 0.008(3) -0.007(3) 0.018(3)
C20 0.080(3) 0.070(3) 0.062(3) -0.004(2) 0.005(2) 0.010(3)

loop_
_atom_type_symbol
_atom_type_description
_atom_type_scat_dispersion_real
_atom_type_scat_dispersion_imag
_atom_type_scat_source
C C 0.0033 0.0016 'International Tables Vol C Tables 4.2.6.8 and 6.1.1.4'
H H 0.0000 0.0000 'International Tables Vol C Tables 4.2.6.8 and 6.1.1.4'
O O 0.0106 0.0060 'International Tables Vol C Tables 4.2.6.8 and 6.1.1.4'

loop_
_geom_angle_atom_site_label_1
_geom_angle_atom_site_label_2
_geom_angle_atom_site_label_3
_geom_angle
C3 O1 C4 115.3(3)
C6 O2 C14 120.4(3)
C2 C1 C11 120.1(4)
C2 C1 H1 120.0
C11 C1 H1 120.0
C1 C2 C3 120.3(4)
C1 C2 H2 119.9
C3 C2 H2 119.9
O1 C3 C13 123.4(3)
O1 C3 C2 115.7(4)
C13 C3 C2 120.8(4)
O1 C4 C5 116.5(4)
O1 C4 H4A 108.2
C5 C4 H4A 108.2
O1 C4 H4B 108.2
C5 C4 H4B 108.2
H4A C4 H4B 107.3
C4 C5 C6 120.2(4)
C4 C5 C16 112.0(3)
C6 C5 C16 112.1(3)
C4 C5 H5 103.4
C6 C5 H5 103.4
C16 C5 H5 103.4
O2 C6 C5 118.2(4)
O2 C6 C7 109.7(3)
C5 C6 C7 117.7(3)
O2 C6 H6 102.8
C5 C6 H6 102.8
C7 C6 H6 102.8
C8 C7 C20 117.2(3)
C8 C7 C6 121.8(4)
C20 C7 C6 121.0(4)
C9 C8 C7 121.8(4)
C9 C8 H8 119.1
C7 C8 H8 119.1
C10 C9 C8 119.6(4)
C10 C9 H9 120.2
C8 C9 H9 120.2
C9 C10 C19 120.1(4)
C9 C10 H10 119.9
C19 C10 H10 119.9
C12 C11 C1 119.4(4)
C12 C11 H11 120.3
C1 C11 H11 120.3
C11 C12 C13 122.6(4)
C11 C12 H12 118.7
C13 C12 H12 118.7
C12 C13 C3 116.8(4)
C12 C13 C16 124.2(3)
C3 C13 C16 119.0(3)
O2 C14 C15 111.2(3)
O2 C14 C17 109.4(3)
C15 C14 C17 110.9(3)
O2 C14 C18 104.5(3)
C15 C14 C18 110.6(3)
C17 C14 C18 110.1(3)
C16 C15 C14 125.3(3)
C16 C15 H15 117.4
C14 C15 H15 117.4
C15 C16 C13 124.8(3)
C15 C16 C5 119.6(3)
C13 C16 C5 115.6(3)
C14 C17 H17A 109.5
C14 C17 H17B 109.5
H17A C17 H17B 109.5
C14 C17 H17C 109.5
H17A C17 H17C 109.5
H17B C17 H17C 109.5
C14 C18 H18A 109.5
C14 C18 H18B 109.5
H18A C18 H18B 109.5
C14 C18 H18C 109.5
H18A C18 H18C 109.5
H18B C18 H18C 109.5
C10 C19 C20 120.4(4)
C10 C19 H19 119.8
C20 C19 H19 119.8
C19 C20 C7 120.7(4)
C19 C20 H20 119.6
C7 C20 H20 119.6

loop_
_geom_bond_atom_site_label_1
_geom_bond_atom_site_label_2
_geom_bond_distance
O1 C3 1.368(5)
O1 C4 1.406(5)
O2 C6 1.352(5)
O2 C14 1.443(4)
C1 C2 1.361(6)
C1 C11 1.383(6)
C1 H1 0.9300
C2 C3 1.400(5)
C2 H2 0.9300
C3 C13 1.395(5)
C4 C5 1.445(6)
C4 H4A 0.9700
C4 H4B 0.9700
C5 C6 1.463(5)
C5 C16 1.509(5)
C5 H5 0.9800
C6 C7 1.499(5)
C6 H6 0.9800
C7 C8 1.381(5)
C7 C20 1.384(6)
C8 C9 1.366(6)
C8 H8 0.9300
C9 C10 1.356(6)
C9 H9 0.9300
C10 C19 1.360(6)
C10 H10 0.9300
C11 C12 1.375(6)
C11 H11 0.9300
C12 C13 1.388(5)
C12 H12 0.9300
C13 C16 1.475(5)
C14 C15 1.498(5)
C14 C17 1.514(6)
C14 C18 1.517(5)
C15 C16 1.327(5)
C15 H15 0.9300
C17 H17A 0.9600
C17 H17B 0.9600
C17 H17C 0.9600
C18 H18A 0.9600
C18 H18B 0.9600
C18 H18C 0.9600
C19 C20 1.367(6)
C19 H19 0.9300
C20 H20 0.9300
